data_7229098
loop_
_publ_author_name
'Li, Ke'
'Blatov, Vladislav A.'
'Fan, Tao'
'Zheng, Tian-Rui'
'Zhang, Ya-Qian'
'Li, Bao-Long'
'Wu, Bing'

_publ_section_title
;
 A series of Cd(II) coordination polymers based on flexible bis(triazole)
 and multicarboxylate ligands: topological diversity, entanglement and
 properties
;
_journal_name_full CrystEngComm
_journal_paper_doi 10.1039/C7CE01176H
_journal_year 2017
_chemical_formula_moiety 'C30 H18 Cd3 N6 O12'
_chemical_formula_sum 'C30 H18 Cd3 N6 O12'
_chemical_formula_weight 991.73
_space_group_crystal_system monoclinic
_space_group_IT_number 15
_space_group_name_Hall '-C 2yc'
_space_group_name_H-M_alt 'C 1 2/c 1'
_symmetry_space_group_name_Hall '-C 2yc'
_symmetry_space_group_name_H-M 'C 1 2/c 1'
_atom_sites_solution_hydrogens geom
_atom_sites_solution_primary dual
_audit_creation_date 2017-03-30
_audit_creation_method
;
Olex2 1.2-alpha
(compiled 2016.11.07 svn.r3352 for OlexSys, GUI svn.r5261)
;
_audit_update_record
;
2017-08-08 deposited with the CCDC.
2017-09-11 downloaded from the CCDC.
;
_cell_angle_alpha 90
_cell_angle_beta 109.949(3)
_cell_angle_gamma 90
_cell_formula_units_Z 4
_cell_length_a 13.622(3)
_cell_length_b 16.126(3)
_cell_length_c 18.280(4)
_cell_measurement_reflns_used 6925
_cell_measurement_temperature 293.1500
_cell_measurement_theta_max 27.5049
_cell_measurement_theta_min 3.1821
_cell_volume 3774.6(14)
_computing_cell_refinement 'CrystalClear (Rigaku Inc., 2007)'
_computing_data_collection 'CrystalClear (Rigaku Inc., 2007)'
_computing_data_reduction 'CrystalClear (Rigaku Inc., 2007)'
_computing_molecular_graphics 'Olex2 (Dolomanov et al., 2009)'
_computing_publication_material 'Olex2 (Dolomanov et al., 2009)'
_computing_structure_refinement 'ShelXL (Sheldrick, 2015)'
_computing_structure_solution
;
????
;
_diffrn_ambient_temperature 293.1500
_diffrn_detector_area_resol_mean 28.5714
_diffrn_measured_fraction_theta_full 0.989
_diffrn_measured_fraction_theta_max 0.988
_diffrn_measurement_details
;
scan:
    Number of images: 360
               Slice: -110.0000 - 70.0000
         Image width: 0.5000
            Exp time: 1.0000
       Rotation axis: Omega
               Omega: 0.0000
                 Chi: 45.0000
                 Phi: 0.0000
                 XTD: 35.0219
              2theta: -19.8713
;
_diffrn_measurement_device
;
Saturn724+ (2x2 bin mode)
;
_diffrn_measurement_device_details
;
AFC10: Fixed Chi 2 circle
;
_diffrn_measurement_device_type 'Rigaku Saturn 724'
_diffrn_measurement_method dtprofit.ref
_diffrn_orient_matrix_type d*Trek
_diffrn_orient_matrix_UB_11 -0.0157
_diffrn_orient_matrix_UB_12 0.0666
_diffrn_orient_matrix_UB_13 -0.0377
_diffrn_orient_matrix_UB_21 0.0604
_diffrn_orient_matrix_UB_22 0.0140
_diffrn_orient_matrix_UB_23 -0.0004
_diffrn_orient_matrix_UB_31 0.0016
_diffrn_orient_matrix_UB_32 -0.0088
_diffrn_orient_matrix_UB_33 -0.0575
_diffrn_radiation_detector CCD
_diffrn_radiation_monochromator 'Graphite Monochromator'
_diffrn_radiation_type MoK\a
_diffrn_radiation_wavelength 0.71075
_diffrn_reflns_av_R_equivalents 0.0329
_diffrn_reflns_av_unetI/netI 0.0519
_diffrn_reflns_Laue_measured_fraction_full 0.989
_diffrn_reflns_Laue_measured_fraction_max 0.988
_diffrn_reflns_limit_h_max 8
_diffrn_reflns_limit_h_min -17
_diffrn_reflns_limit_k_max 20
_diffrn_reflns_limit_k_min -20
_diffrn_reflns_limit_l_max 23
_diffrn_reflns_limit_l_min -22
_diffrn_reflns_number 8322
_diffrn_reflns_point_group_measured_fraction_full 0.989
_diffrn_reflns_point_group_measured_fraction_max 0.988
_diffrn_reflns_theta_full 25.242
_diffrn_reflns_theta_max 26.594
_diffrn_reflns_theta_min 3.182
_diffrn_source 'Sealed Tube'
_diffrn_source_current 40.0000
_diffrn_source_power 2.0000
_diffrn_source_voltage 50.0000
_exptl_absorpt_coefficient_mu 1.738
_exptl_absorpt_correction_T_max 1.0000
_exptl_absorpt_correction_T_min 0.7360
_exptl_absorpt_correction_type multi-scan
_exptl_absorpt_process_details 'Jacobson, R. (1998) Private communication'
_exptl_crystal_colour 'clear light colourless'
_exptl_crystal_colour_lustre clear
_exptl_crystal_colour_modifier light
_exptl_crystal_colour_primary colourless
_exptl_crystal_density_diffrn 1.745
_exptl_crystal_description Platelet
_exptl_crystal_F_000 1920
_exptl_crystal_size_max 0.6
_exptl_crystal_size_mid 0.2
_exptl_crystal_size_min 0.2
_refine_diff_density_max 1.424
_refine_diff_density_min -0.587
_refine_diff_density_rms 0.118
_refine_ls_extinction_method none
_refine_ls_goodness_of_fit_ref 1.078
_refine_ls_hydrogen_treatment constr
_refine_ls_matrix_type full
_refine_ls_number_parameters 231
_refine_ls_number_reflns 3909
_refine_ls_number_restraints 0
_refine_ls_restrained_S_all 1.078
_refine_ls_R_factor_all 0.0574
_refine_ls_R_factor_gt 0.0441
_refine_ls_shift/su_max 0.001
_refine_ls_shift/su_mean 0.000
_refine_ls_structure_factor_coef Fsqd
_refine_ls_weighting_details 'w=1/[\s^2^(Fo^2^)+(0.0499P)^2^+4.1277P] where P=(Fo^2^+2Fc^2^)/3'
_refine_ls_weighting_scheme calc
_refine_ls_wR_factor_gt 0.1001
_refine_ls_wR_factor_ref 0.1064
_reflns_Friedel_coverage 0.000
_reflns_number_gt 3286
_reflns_number_total 3909
_reflns_threshold_expression 'I > 2\s(I)'
_cod_data_source_file c7ce01176h2.cif
_cod_data_source_block 3cdbtrbbtc_sq
_cod_depositor_comments
;
The following automatic conversions were performed:

'_exptl_absorpt_correction_type' value 'Multi-scan' changed to
'multi-scan' according to
/home/data/users/saulius/crontab/automatic-downloads/rss-feeds/RSC/lib/dictionaries/cif_core.dic
dictionary named 'cif_core.dic' version 2.4.2 from 2011-04-26.

Automatic conversion script
Id: cif_fix_values 4973 2017-02-22 13:04:09Z antanas 
;
_cod_original_cell_volume 3774.5(13)
_cod_database_code 7229098
_shelx_space_group_comment
;
The symmetry employed for this shelxl refinement is uniquely defined
by the following loop, which should always be used as a source of
symmetry information in preference to the above space-group names.
They are only intended as comments.
;
_shelx_estimated_absorpt_t_max 0.722
_shelx_estimated_absorpt_t_min 0.422
_diffrn_number_total 4419
_olex2_refinement_description
;
1. Fixed Uiso
 At 1.2 times of:
  All C(H) groups, All C(H,H) groups
2.a Secondary CH2 refined with riding coordinates:
 C4(H4A,H4B)
2.b Aromatic/amide H refined with riding coordinates:
 C2(H2), C3(H3), C5(H5), C6(H6), C8(H8), C10(H10), C12(H12)
;
_shelx_shelxl_version_number 2016/6
_olex2_submission_special_instructions 'No special instructions were received'

loop_
_space_group_symop_operation_xyz
'x, y, z'
'-x, y, -z+1/2'
'x+1/2, y+1/2, z'
'-x+1/2, y+1/2, -z+1/2'
'-x, -y, -z'
'x, -y, z-1/2'
'-x+1/2, -y+1/2, -z'
'x+1/2, -y+1/2, z-1/2'

loop_
_atom_site_label
_atom_site_type_symbol
_atom_site_fract_x
_atom_site_fract_y
_atom_site_fract_z
_atom_site_U_iso_or_equiv
_atom_site_adp_type
_atom_site_occupancy
_atom_site_site_symmetry_order
_atom_site_calc_flag
_atom_site_refinement_flags_posn
_atom_site_refinement_flags_adp
_atom_site_refinement_flags_occupancy
Cd1 Cd 0.500000 0.16921(3) 0.750000 0.02295(14) Uani 1 2 d S T P
Cd2 Cd 0.56006(3) 0.10100(2) 0.57044(2) 0.02992(13) Uani 1 1 d . . .
O1 O 0.5785(3) 0.0649(2) 0.70104(18) 0.0297(8) Uani 1 1 d . . .
O2 O 0.6714(3) -0.0006(2) 0.6424(2) 0.0411(10) Uani 1 1 d . . .
O3 O 0.5537(3) -0.0637(3) 0.9470(2) 0.0503(11) Uani 1 1 d . . .
O4 O 0.6881(4) -0.1364(3) 1.0171(2) 0.0578(12) Uani 1 1 d . . .
O5 O 0.9192(3) -0.2664(2) 0.8878(2) 0.0388(9) Uani 1 1 d . . .
O6 O 0.8866(4) -0.2392(2) 0.7623(2) 0.0517(11) Uani 1 1 d . . .
N1 N 0.3705(3) 0.1552(3) 0.6209(2) 0.0331(10) Uani 1 1 d . . .
N2 N 0.3911(4) 0.1238(3) 0.5575(2) 0.0365(10) Uani 1 1 d . . .
N3 N 0.2247(4) 0.1436(3) 0.5242(3) 0.0441(12) Uani 1 1 d . . .
C1 C 0.0546(5) 0.0692(4) 0.4893(4) 0.0559(18) Uani 1 1 d . . .
C2 C 0.0759(8) -0.0085(6) 0.4688(7) 0.113(4) Uani 1 1 d . . .
H2 H 0.128373 -0.016236 0.447686 0.136 Uiso 1 1 calc R . .
C3 C -0.0184(9) 0.0761(6) 0.5202(7) 0.114(4) Uani 1 1 d . . .
H3 H -0.032694 0.128296 0.535673 0.137 Uiso 1 1 calc R . .
C4 C 0.1117(5) 0.1455(5) 0.4771(5) 0.071(2) Uani 1 1 d . . .
H4A H 0.103810 0.149711 0.422435 0.085 Uiso 1 1 calc R . .
H4B H 0.080306 0.194323 0.490873 0.085 Uiso 1 1 calc R . .
C5 C 0.2697(5) 0.1665(3) 0.5982(3) 0.0432(14) Uani 1 1 d . . .
H5 H 0.234075 0.187617 0.629447 0.052 Uiso 1 1 calc R . .
C6 C 0.3027(5) 0.1171(4) 0.5003(3) 0.0439(14) Uani 1 1 d . . .
H6 H 0.294709 0.097122 0.450882 0.053 Uiso 1 1 calc R . .
C7 C 0.6812(4) -0.0509(3) 0.7665(3) 0.0287(11) Uani 1 1 d . . .
C8 C 0.6415(4) -0.0487(3) 0.8277(3) 0.0287(11) Uani 1 1 d . . .
H8 H 0.589905 -0.010596 0.827075 0.034 Uiso 1 1 calc R . .
C9 C 0.6796(4) -0.1037(3) 0.8892(3) 0.0310(12) Uani 1 1 d . . .
C10 C 0.7557(4) -0.1602(3) 0.8895(3) 0.0331(12) Uani 1 1 d . . .
H10 H 0.782504 -0.195846 0.931617 0.040 Uiso 1 1 calc R . .
C11 C 0.7930(4) -0.1643(3) 0.8275(3) 0.0307(11) Uani 1 1 d . . .
C12 C 0.7562(4) -0.1086(3) 0.7665(3) 0.0312(11) Uani 1 1 d . . .
H12 H 0.781979 -0.110084 0.725526 0.037 Uiso 1 1 calc R . .
C13 C 0.6427(4) 0.0081(3) 0.7000(3) 0.0269(10) Uani 1 1 d . . .
C14 C 0.6374(5) -0.1013(3) 0.9549(3) 0.0325(12) Uani 1 1 d . . .
C15 C 0.8724(4) -0.2287(3) 0.8261(3) 0.0310(11) Uani 1 1 d . . .

loop_
_atom_site_aniso_label
_atom_site_aniso_U_11
_atom_site_aniso_U_22
_atom_site_aniso_U_33
_atom_site_aniso_U_23
_atom_site_aniso_U_13
_atom_site_aniso_U_12
Cd1 0.0242(3) 0.0223(2) 0.0278(3) 0.000 0.0161(2) 0.000
Cd2 0.0382(3) 0.0342(2) 0.0230(2) 0.00129(15) 0.01767(16) 0.00330(16)
O1 0.038(2) 0.0284(17) 0.0260(17) 0.0029(14) 0.0149(15) 0.0135(16)
O2 0.054(3) 0.050(2) 0.0299(18) 0.0086(17) 0.0276(18) 0.0176(19)
O3 0.055(3) 0.073(3) 0.034(2) 0.015(2) 0.0288(19) 0.024(2)
O4 0.073(3) 0.076(3) 0.037(2) 0.016(2) 0.036(2) 0.035(3)
O5 0.039(2) 0.0306(18) 0.046(2) 0.0050(17) 0.0138(18) 0.0104(17)
O6 0.069(3) 0.052(2) 0.047(2) 0.010(2) 0.037(2) 0.033(2)
N1 0.023(2) 0.037(2) 0.042(2) 0.000(2) 0.0149(19) -0.0027(18)
N2 0.039(3) 0.041(2) 0.029(2) -0.003(2) 0.011(2) -0.005(2)
N3 0.029(3) 0.045(3) 0.050(3) 0.010(2) 0.003(2) -0.007(2)
C1 0.022(3) 0.052(4) 0.080(5) 0.005(3) 0.000(3) -0.008(3)
C2 0.100(8) 0.095(7) 0.176(11) -0.038(7) 0.089(8) -0.048(6)
C3 0.115(9) 0.073(6) 0.178(11) -0.044(7) 0.082(8) -0.034(6)
C4 0.029(4) 0.062(4) 0.094(5) 0.019(4) -0.015(4) -0.008(3)
C5 0.038(3) 0.045(3) 0.049(3) 0.002(3) 0.019(3) 0.001(3)
C6 0.041(4) 0.045(3) 0.042(3) -0.002(3) 0.010(3) -0.003(3)
C7 0.035(3) 0.028(2) 0.031(2) 0.006(2) 0.022(2) 0.012(2)
C8 0.035(3) 0.029(2) 0.028(2) 0.002(2) 0.018(2) 0.013(2)
C9 0.041(3) 0.031(3) 0.026(2) 0.006(2) 0.019(2) 0.011(2)
C10 0.039(3) 0.031(3) 0.033(3) 0.009(2) 0.017(2) 0.012(2)
C11 0.029(3) 0.034(3) 0.033(3) 0.005(2) 0.016(2) 0.009(2)
C12 0.035(3) 0.033(3) 0.034(3) 0.001(2) 0.023(2) 0.008(2)
C13 0.033(3) 0.025(2) 0.026(2) 0.003(2) 0.014(2) -0.001(2)
C14 0.046(4) 0.028(3) 0.030(3) 0.002(2) 0.021(2) 0.001(2)
C15 0.029(3) 0.028(2) 0.040(3) 0.004(2) 0.016(2) 0.006(2)

loop_
_atom_type_symbol
_atom_type_description
_atom_type_scat_dispersion_real
_atom_type_scat_dispersion_imag
_atom_type_scat_source
C C 0.0033 0.0016 'International Tables Vol C Tables 4.2.6.8 and 6.1.1.4'
H H 0.0000 0.0000 'International Tables Vol C Tables 4.2.6.8 and 6.1.1.4'
Cd Cd -0.8075 1.2024 'International Tables Vol C Tables 4.2.6.8 and 6.1.1.4'
N N 0.0061 0.0033 'International Tables Vol C Tables 4.2.6.8 and 6.1.1.4'
O O 0.0106 0.0060 'International Tables Vol C Tables 4.2.6.8 and 6.1.1.4'

loop_
_geom_angle_atom_site_label_1
_geom_angle_atom_site_label_2
_geom_angle_atom_site_label_3
_geom_angle
_geom_angle_site_symmetry_1
_geom_angle_site_symmetry_3
O1 Cd1 O1 87.55(17) 2_656 .
O1 Cd1 N1 91.70(13) 2_656 .
O1 Cd1 N1 80.57(13) . .
O1 Cd1 N1 80.57(13) 2_656 2_656
O1 Cd1 N1 91.71(13) . 2_656
O6 Cd1 O1 162.34(14) 4_656 2_656
O6 Cd1 O1 162.34(14) 3_455 .
O6 Cd1 O1 90.86(15) 3_455 2_656
O6 Cd1 O1 90.86(14) 4_656 .
O6 Cd1 O6 95.8(2) 4_656 3_455
O6 Cd1 N1 81.90(15) 4_656 2_656
O6 Cd1 N1 105.39(14) 4_656 .
O6 Cd1 N1 81.90(15) 3_455 .
O6 Cd1 N1 105.39(14) 3_455 2_656
N1 Cd1 N1 169.3(2) 2_656 .
O1 Cd2 C13 28.04(12) . .
O1 Cd2 C14 149.19(15) . 6
O2 Cd2 O1 55.50(11) . .
O2 Cd2 O4 88.39(16) . 6
O2 Cd2 C13 27.51(13) . .
O2 Cd2 C14 95.26(14) . 6
O3 Cd2 O1 150.53(14) 6 .
O3 Cd2 O2 99.76(15) 6 .
O3 Cd2 O4 56.00(14) 6 6
O3 Cd2 C13 125.31(16) 6 .
O3 Cd2 C14 28.11(15) 6 6
O4 Cd2 O1 129.58(14) 6 .
O4 Cd2 C13 110.70(16) 6 .
O4 Cd2 C14 27.91(15) 6 6
O5 Cd2 O1 86.26(12) 4_656 .
O5 Cd2 O2 119.80(13) 4_656 .
O5 Cd2 O3 122.43(15) 4_656 6
O5 Cd2 O4 83.39(15) 4_656 6
O5 Cd2 N2 83.48(15) 4_656 .
O5 Cd2 C13 105.21(14) 4_656 .
O5 Cd2 C14 103.24(14) 4_656 6
N2 Cd2 O1 84.29(13) . .
N2 Cd2 O2 128.39(15) . .
N2 Cd2 O3 104.07(16) . 6
N2 Cd2 O4 142.47(17) . 6
N2 Cd2 C13 106.65(15) . .
N2 Cd2 C14 125.51(16) . 6
C14 Cd2 C13 122.47(16) 6 .
Cd1 O1 Cd2 107.60(12) . .
C13 O1 Cd1 159.1(3) . .
C13 O1 Cd2 90.0(3) . .
C13 O2 Cd2 93.8(3) . .
C14 O3 Cd2 91.8(3) . 6_556
C14 O4 Cd2 90.6(3) . 6_556
C15 O5 Cd2 137.3(3) . 4_646
C15 O6 Cd1 121.4(3) . 3_545
N2 N1 Cd1 124.2(3) . .
C5 N1 Cd1 129.2(4) . .
C5 N1 N2 106.2(4) . .
N1 N2 Cd2 117.6(3) . .
C6 N2 Cd2 134.3(4) . .
C6 N2 N1 108.0(5) . .
C5 N3 C4 127.5(6) . .
C5 N3 C6 106.0(5) . .
C6 N3 C4 126.4(6) . .
C2 C1 C4 122.5(8) . .
C3 C1 C2 117.5(7) . .
C3 C1 C4 120.1(8) . .
C1 C2 H2 120.2 . .
C1 C2 C3 119.6(9) . 5_556
C3 C2 H2 120.2 5_556 .
C1 C3 C2 122.9(9) . 5_556
C1 C3 H3 118.6 . .
C2 C3 H3 118.6 5_556 .
N3 C4 C1 112.4(5) . .
N3 C4 H4A 109.1 . .
N3 C4 H4B 109.1 . .
C1 C4 H4A 109.1 . .
C1 C4 H4B 109.1 . .
H4A C4 H4B 107.8 . .
N1 C5 N3 110.7(5) . .
N1 C5 H5 124.7 . .
N3 C5 H5 124.7 . .
N2 C6 N3 109.2(5) . .
N2 C6 H6 125.4 . .
N3 C6 H6 125.4 . .
C8 C7 C13 120.7(4) . .
C12 C7 C8 120.3(4) . .
C12 C7 C13 119.0(4) . .
C7 C8 H8 120.3 . .
C9 C8 C7 119.5(4) . .
C9 C8 H8 120.3 . .
C8 C9 C14 119.6(4) . .
C10 C9 C8 120.0(4) . .
C10 C9 C14 120.4(4) . .
C9 C10 H10 119.7 . .
C9 C10 C11 120.7(5) . .
C11 C10 H10 119.7 . .
C10 C11 C15 120.7(4) . .
C12 C11 C10 119.4(4) . .
C12 C11 C15 119.9(4) . .
C7 C12 C11 120.1(4) . .
C7 C12 H12 119.9 . .
C11 C12 H12 119.9 . .
O1 C13 Cd2 62.0(2) . .
O1 C13 C7 120.0(4) . .
O2 C13 Cd2 58.7(2) . .
O2 C13 O1 120.5(4) . .
O2 C13 C7 119.4(4) . .
C7 C13 Cd2 173.6(4) . .
O3 C14 Cd2 60.1(3) . 6_556
O3 C14 C9 120.1(5) . .
O4 C14 Cd2 61.5(3) . 6_556
O4 C14 O3 121.5(5) . .
O4 C14 C9 118.4(5) . .
C9 C14 Cd2 178.4(4) . 6_556
O5 C15 O6 125.4(5) . .
O5 C15 C11 118.0(4) . .
O6 C15 C11 116.6(4) . .

loop_
_geom_bond_atom_site_label_1
_geom_bond_atom_site_label_2
_geom_bond_distance
_geom_bond_site_symmetry_2
Cd1 O1 2.330(3) .
Cd1 O1 2.330(3) 2_656
Cd1 O6 2.203(4) 3_455
Cd1 O6 2.203(4) 4_656
Cd1 N1 2.428(4) 2_656
Cd1 N1 2.428(4) .
Cd2 O1 2.386(3) .
Cd2 O2 2.314(4) .
Cd2 O3 2.308(3) 6
Cd2 O4 2.340(4) 6
Cd2 O5 2.255(3) 4_656
Cd2 N2 2.263(5) .
Cd2 C13 2.703(5) .
Cd2 C14 2.663(5) 6
O1 C13 1.270(6) .
O2 C13 1.251(5) .
O3 C14 1.255(7) .
O4 C14 1.246(6) .
O5 C15 1.248(6) .
O6 C15 1.258(6) .
N1 N2 1.378(6) .
N1 C5 1.305(7) .
N2 C6 1.302(7) .
N3 C4 1.485(7) .
N3 C5 1.334(7) .
N3 C6 1.349(8) .
C1 C2 1.366(11) .
C1 C3 1.305(11) .
C1 C4 1.513(9) .
C2 H2 0.9300 .
C2 C3 1.396(12) 5_556
C3 H3 0.9300 .
C4 H4A 0.9700 .
C4 H4B 0.9700 .
C5 H5 0.9300 .
C6 H6 0.9300 .
C7 C8 1.399(6) .
C7 C12 1.382(6) .
C7 C13 1.490(6) .
C8 H8 0.9300 .
C8 C9 1.386(6) .
C9 C10 1.379(7) .
C9 C14 1.499(7) .
C10 H10 0.9300 .
C10 C11 1.393(7) .
C11 C12 1.385(7) .
C11 C15 1.505(7) .
C12 H12 0.9300 .

loop_
_geom_torsion_atom_site_label_1
_geom_torsion_atom_site_label_2
_geom_torsion_atom_site_label_3
_geom_torsion_atom_site_label_4
_geom_torsion
_geom_torsion_site_symmetry_1
_geom_torsion_site_symmetry_4
Cd1 O1 C13 Cd2 -148.0(9) . .
Cd1 O1 C13 O2 -143.5(7) . .
Cd1 O1 C13 C7 38.9(12) . .
Cd1 O6 C15 O5 0.6(8) 3_545 .
Cd1 O6 C15 C11 180.0(3) 3_545 .
Cd1 N1 N2 Cd2 -9.1(5) . .
Cd1 N1 N2 C6 173.4(4) . .
Cd1 N1 C5 N3 -173.1(3) . .
Cd2 O1 C13 O2 4.5(5) . .
Cd2 O1 C13 C7 -173.1(4) . .
Cd2 O2 C13 O1 -4.6(5) . .
Cd2 O2 C13 C7 173.0(4) . .
Cd2 O3 C14 O4 -2.7(6) 6_556 .
Cd2 O3 C14 C9 178.2(4) 6_556 .
Cd2 O4 C14 O3 2.7(6) 6_556 .
Cd2 O4 C14 C9 -178.2(4) 6_556 .
Cd2 O5 C15 O6 -59.4(8) 4_646 .
Cd2 O5 C15 C11 121.2(5) 4_646 .
Cd2 N2 C6 N3 -176.6(4) . .
N1 N2 C6 N3 0.4(6) . .
N2 N1 C5 N3 0.4(6) . .
C2 C1 C3 C2 -1.5(19) . 5_556
C2 C1 C4 N3 -64.2(11) . .
C3 C1 C2 C3 1.5(19) . 5_556
C3 C1 C4 N3 116.0(9) . .
C4 N3 C5 N1 179.0(5) . .
C4 N3 C6 N2 -179.3(5) . .
C4 C1 C2 C3 -178.3(9) . 5_556
C4 C1 C3 C2 178.3(10) . 5_556
C5 N1 N2 Cd2 177.1(3) . .
C5 N1 N2 C6 -0.5(6) . .
C5 N3 C4 C1 -84.1(9) . .
C5 N3 C6 N2 -0.1(6) . .
C6 N3 C4 C1 95.0(8) . .
C6 N3 C5 N1 -0.2(6) . .
C7 C8 C9 C10 -0.2(8) . .
C7 C8 C9 C14 179.8(5) . .
C8 C7 C12 C11 -0.4(8) . .
C8 C7 C13 O1 4.9(8) . .
C8 C7 C13 O2 -172.7(5) . .
C8 C9 C10 C11 -1.9(8) . .
C8 C9 C14 O3 15.8(8) . .
C8 C9 C14 O4 -163.4(5) . .
C9 C10 C11 C12 2.8(8) . .
C9 C10 C11 C15 -177.1(5) . .
C10 C9 C14 O3 -164.2(5) . .
C10 C9 C14 O4 16.7(8) . .
C10 C11 C12 C7 -1.7(8) . .
C10 C11 C15 O5 -14.3(8) . .
C10 C11 C15 O6 166.3(5) . .
C12 C7 C8 C9 1.4(8) . .
C12 C7 C13 O1 -175.7(5) . .
C12 C7 C13 O2 6.7(8) . .
C12 C11 C15 O5 165.8(5) . .
C12 C11 C15 O6 -13.6(8) . .
C13 C7 C8 C9 -179.3(5) . .
C13 C7 C12 C11 -179.8(5) . .
C14 C9 C10 C11 178.1(5) . .
C15 C11 C12 C7 178.3(5) . .
